data_4026173
loop_
_publ_author_name
'Tillmann Kleine'
'Klaus Bergander'
'Roland Fr\"ohlich'
'Birgit Wibbeling'
'Ernst-Ulrich W\"urthwein'

_publ_section_title
;
 Ring-Closure Reactions of 1,2-Diaza-4,5-benzoheptatrienyl Metal
 Compounds: Experiment and Theory
;
_journal_name_full 'Journal of Organic Chemistry'
_journal_page_first 1979
_journal_page_last 1991
_journal_paper_doi 10.1021/jo2001534
_journal_volume 76
_journal_year 2011
_chemical_formula_sum 'C22 H17 Br'
_chemical_formula_weight 361.27
_chemical_name_systematic
; 
 ? 
;
_space_group_IT_number 11
_symmetry_cell_setting monoclinic
_symmetry_space_group_name_Hall '-P 2yb'
_symmetry_space_group_name_H-M 'P 1 21/m 1'
_atom_sites_solution_hydrogens geom
_atom_sites_solution_primary direct
_atom_sites_solution_secondary difmap
_audit_creation_method SHELXL-97
_cell_angle_alpha 90.00
_cell_angle_beta 91.028(2)
_cell_angle_gamma 90.00
_cell_formula_units_Z 8
_cell_length_a 11.9102(5)
_cell_length_b 19.4178(9)
_cell_length_c 14.6074(7)
_cell_measurement_reflns_used 5804
_cell_measurement_temperature 223(2)
_cell_measurement_theta_max 68.25
_cell_measurement_theta_min 0.88
_cell_volume 3377.7(3)
_computing_cell_refinement 'Collect (Nonius B.V., 1998)'
_computing_data_collection 'Collect (Nonius B.V., 1998)'
_computing_data_reduction 'Denzo-SMN (otwinowski & Minor, 1997)'
_computing_molecular_graphics 'XP (BrukerAXS, 2000)'
_computing_publication_material 'SHELXL-97 (Sheldrick, 1997)'
_computing_structure_refinement 'SHELXL-97 (Sheldrick, 1997)'
_computing_structure_solution 'SHELXS-97 (Sheldrick, 1990)'
_diffrn_ambient_temperature 223(2)
_diffrn_measured_fraction_theta_full 0.969
_diffrn_measured_fraction_theta_max 0.969
_diffrn_measurement_device_type 'Nonius KappaCCD APEXII'
_diffrn_measurement_method '\w and \f scans'
_diffrn_radiation_monochromator graphite
_diffrn_radiation_source 'fine-focus sealed tube'
_diffrn_radiation_type CuK\a
_diffrn_radiation_wavelength 1.54178
_diffrn_reflns_av_R_equivalents 0.043
_diffrn_reflns_av_sigmaI/netI 0.0236
_diffrn_reflns_limit_h_max 13
_diffrn_reflns_limit_h_min -13
_diffrn_reflns_limit_k_max 22
_diffrn_reflns_limit_k_min -13
_diffrn_reflns_limit_l_max 17
_diffrn_reflns_limit_l_min -17
_diffrn_reflns_number 29138
_diffrn_reflns_theta_full 67.53
_diffrn_reflns_theta_max 67.53
_diffrn_reflns_theta_min 3.79
_exptl_absorpt_coefficient_mu 3.266
_exptl_absorpt_correction_T_max 0.7360
_exptl_absorpt_correction_T_min 0.4957
_exptl_absorpt_correction_type multi-scan
_exptl_absorpt_process_details 'Denzo (Otwinowski, Borek, Majewski & Minor, 2003)'
_exptl_crystal_colour colourless
_exptl_crystal_density_diffrn 1.421
_exptl_crystal_description block
_exptl_crystal_F_000 1472
_exptl_crystal_size_max 0.25
_exptl_crystal_size_mid 0.15
_exptl_crystal_size_min 0.10
_refine_diff_density_max 1.457
_refine_diff_density_min -0.536
_refine_diff_density_rms 0.066
_refine_ls_extinction_method none
_refine_ls_goodness_of_fit_ref 1.033
_refine_ls_hydrogen_treatment constr
_refine_ls_matrix_type full
_refine_ls_number_parameters 433
_refine_ls_number_reflns 6104
_refine_ls_number_restraints 0
_refine_ls_restrained_S_all 1.033
_refine_ls_R_factor_all 0.0534
_refine_ls_R_factor_gt 0.0462
_refine_ls_shift/su_max 0.000
_refine_ls_shift/su_mean 0.000
_refine_ls_structure_factor_coef Fsqd
_refine_ls_weighting_details 'calc w=1/[\s^2^(Fo^2^)+(0.0591P)^2^+3.9111P] where P=(Fo^2^+2Fc^2^)/3'
_refine_ls_weighting_scheme calc
_refine_ls_wR_factor_gt 0.1215
_refine_ls_wR_factor_ref 0.1270
_reflns_number_gt 5295
_reflns_number_total 6104
_reflns_threshold_expression >2sigma(I)
_cod_data_source_file jo2001534_si_002.cif
_cod_data_source_block wue4654
_cod_database_code 4026173

loop_
_symmetry_equiv_pos_as_xyz
'x, y, z'
'-x, y+1/2, -z'
'-x, -y, -z'
'x, -y-1/2, z'

loop_
_atom_site_label
_atom_site_type_symbol
_atom_site_fract_x
_atom_site_fract_y
_atom_site_fract_z
_atom_site_U_iso_or_equiv
_atom_site_adp_type
_atom_site_occupancy
_atom_site_symmetry_multiplicity
_atom_site_calc_flag
_atom_site_refinement_flags
Br1 Br 0.38362(4) 0.2500 0.50226(4) 0.05771(17) Uani 1 2 d S
C1A C 0.1872(3) 0.05997(17) 0.4831(2) 0.0480(7) Uani 1 1 d .
H1A H 0.1142 0.0598 0.4577 0.058 Uiso 1 1 calc R
C2A C 0.2277(3) 0.12026(16) 0.5083(2) 0.0458(7) Uani 1 1 d .
H2A H 0.3012 0.1212 0.5328 0.055 Uiso 1 1 calc R
C3A C 0.1678(3) 0.18636(16) 0.50145(19) 0.0446(7) Uani 1 1 d .
C4A C 0.2232(4) 0.2500 0.5030(3) 0.0420(9) Uani 1 2 d S
C5A C 0.0508(3) 0.18848(17) 0.4945(2) 0.0488(7) Uani 1 1 d .
H5A H 0.0102 0.1470 0.4935 0.059 Uiso 1 1 calc R
C6A C -0.0065(4) 0.2500 0.4893(3) 0.0512(11) Uani 1 2 d S
H6A H -0.0851 0.2500 0.4820 0.061 Uiso 1 2 calc SR
C11A C 0.2439(3) -0.00707(16) 0.4903(2) 0.0435(7) Uani 1 1 d .
C12A C 0.1956(3) -0.06390(17) 0.4476(2) 0.0497(8) Uani 1 1 d .
H12A H 0.1256 -0.0591 0.4174 0.060 Uiso 1 1 calc R
C13A C 0.2476(3) -0.12690(18) 0.4485(2) 0.0575(8) Uani 1 1 d .
H13A H 0.2135 -0.1644 0.4183 0.069 Uiso 1 1 calc R
C14A C 0.3494(3) -0.13566(19) 0.4933(2) 0.0576(9) Uani 1 1 d .
H14A H 0.3849 -0.1789 0.4937 0.069 Uiso 1 1 calc R
C15A C 0.3989(3) -0.08000(19) 0.5378(3) 0.0601(9) Uani 1 1 d .
H15A H 0.4680 -0.0853 0.5692 0.072 Uiso 1 1 calc R
C16A C 0.3459(3) -0.01665(18) 0.5356(2) 0.0544(8) Uani 1 1 d .
H16A H 0.3801 0.0209 0.5656 0.065 Uiso 1 1 calc R
Br2 Br 0.63206(4) 0.2500 0.73676(5) 0.06796(19) Uani 1 2 d S
C1B C 0.4363(3) 0.05947(17) 0.7661(2) 0.0482(7) Uani 1 1 d .
H1B H 0.3639 0.0588 0.7908 0.058 Uiso 1 1 calc R
C2B C 0.4755(3) 0.12031(16) 0.7421(2) 0.0488(7) Uani 1 1 d .
H2B H 0.5472 0.1215 0.7163 0.059 Uiso 1 1 calc R
C3B C 0.4170(3) 0.18614(16) 0.7520(2) 0.0446(7) Uani 1 1 d .
C4B C 0.4717(4) 0.2500 0.7470(3) 0.0438(10) Uani 1 2 d S
C5B C 0.3017(3) 0.18836(18) 0.7665(2) 0.0521(8) Uani 1 1 d .
H5B H 0.2614 0.1469 0.7707 0.063 Uiso 1 1 calc R
C6B C 0.2454(4) 0.2500 0.7749(3) 0.0554(12) Uani 1 2 d S
H6B H 0.1680 0.2500 0.7864 0.066 Uiso 1 2 calc SR
C11B C 0.4932(3) -0.00723(16) 0.75862(19) 0.0445(7) Uani 1 1 d .
C12B C 0.4389(3) -0.06630(17) 0.7898(2) 0.0506(8) Uani 1 1 d .
H12B H 0.3666 -0.0625 0.8141 0.061 Uiso 1 1 calc R
C13B C 0.4893(3) -0.12981(18) 0.7856(2) 0.0578(9) Uani 1 1 d .
H13B H 0.4509 -0.1690 0.8063 0.069 Uiso 1 1 calc R
C14B C 0.5955(3) -0.13656(19) 0.7512(2) 0.0586(9) Uani 1 1 d .
H14B H 0.6299 -0.1801 0.7490 0.070 Uiso 1 1 calc R
C15B C 0.6513(3) -0.07880(19) 0.7200(2) 0.0562(8) Uani 1 1 d .
H15B H 0.7238 -0.0831 0.6963 0.067 Uiso 1 1 calc R
C16B C 0.6008(3) -0.01505(18) 0.7235(2) 0.0512(8) Uani 1 1 d .
H16B H 0.6394 0.0238 0.7020 0.061 Uiso 1 1 calc R
Br3 Br 0.12670(4) 0.2500 0.23797(4) 0.06084(17) Uani 1 2 d S
C1C C -0.0626(3) 0.0590(2) 0.2809(2) 0.0591(9) Uani 1 1 d .
H1C H -0.1280 0.0574 0.3160 0.071 Uiso 1 1 calc R
C2C C -0.0280(3) 0.1206(2) 0.2561(2) 0.0590(9) Uani 1 1 d .
H2C H 0.0399 0.1225 0.2244 0.071 Uiso 1 1 calc R
C3C C -0.0845(3) 0.1866(2) 0.2728(2) 0.0567(9) Uani 1 1 d .
C4C C -0.0309(4) 0.2500 0.2621(3) 0.0493(11) Uani 1 2 d S
C5C C -0.1971(3) 0.1887(2) 0.2976(3) 0.0671(10) Uani 1 1 d .
H5C H -0.2363 0.1472 0.3059 0.081 Uiso 1 1 calc R
C6C C -0.2517(5) 0.2500 0.3102(4) 0.0730(16) Uani 1 2 d S
H6C H -0.3273 0.2500 0.3277 0.088 Uiso 1 2 calc SR
C11C C -0.0104(3) -0.00705(18) 0.2598(2) 0.0519(8) Uani 1 1 d .
C12C C -0.0590(3) -0.0676(2) 0.2932(2) 0.0597(9) Uani 1 1 d .
H12C H -0.1252 -0.0647 0.3271 0.072 Uiso 1 1 calc R
C13C C -0.0119(3) -0.1308(2) 0.2774(3) 0.0659(10) Uani 1 1 d .
H13C H -0.0456 -0.1707 0.3009 0.079 Uiso 1 1 calc R
C14C C 0.0848(4) -0.1363(2) 0.2270(3) 0.0681(10) Uani 1 1 d .
H14C H 0.1171 -0.1796 0.2163 0.082 Uiso 1 1 calc R
C15C C 0.1337(3) -0.0771(2) 0.1925(3) 0.0635(9) Uani 1 1 d .
H15C H 0.1995 -0.0804 0.1582 0.076 Uiso 1 1 calc R
C16C C 0.0864(3) -0.0139(2) 0.2084(2) 0.0590(9) Uani 1 1 d .
H16C H 0.1200 0.0257 0.1840 0.071 Uiso 1 1 calc R
Br4 Br 0.38758(4) 0.2500 0.01889(4) 0.05532(16) Uani 1 2 d S
C1D C 0.1935(3) 0.06122(16) -0.0287(2) 0.0458(7) Uani 1 1 d .
H1D H 0.1270 0.0638 -0.0642 0.055 Uiso 1 1 calc R
C2D C 0.2308(3) 0.12002(15) 0.0064(2) 0.0452(7) Uani 1 1 d .
H2D H 0.2991 0.1192 0.0396 0.054 Uiso 1 1 calc R
C3D C 0.1725(3) 0.18666(16) -0.0029(2) 0.0442(7) Uani 1 1 d .
C4D C 0.2278(3) 0.2500 0.0037(3) 0.0411(9) Uani 1 2 d S
C5D C 0.0570(3) 0.18853(17) -0.0187(2) 0.0513(8) Uani 1 1 d .
H5D H 0.0169 0.1469 -0.0232 0.062 Uiso 1 1 calc R
C6D C 0.0000(4) 0.2500 -0.0281(4) 0.0574(12) Uani 1 2 d S
H6D H -0.0776 0.2500 -0.0409 0.069 Uiso 1 2 calc SR
C11D C 0.2438(3) -0.00727(16) -0.01876(19) 0.0418(7) Uani 1 1 d .
C12D C 0.1857(3) -0.06405(16) -0.0539(2) 0.0473(7) Uani 1 1 d .
H12D H 0.1158 -0.0574 -0.0833 0.057 Uiso 1 1 calc R
C13D C 0.2286(3) -0.12954(17) -0.0463(2) 0.0538(8) Uani 1 1 d .
H13D H 0.1881 -0.1670 -0.0709 0.065 Uiso 1 1 calc R
C14D C 0.3307(3) -0.14065(18) -0.0028(2) 0.0563(8) Uani 1 1 d .
H14D H 0.3596 -0.1855 0.0033 0.068 Uiso 1 1 calc R
C15D C 0.3904(3) -0.08463(18) 0.0321(2) 0.0538(8) Uani 1 1 d .
H15D H 0.4604 -0.0916 0.0614 0.065 Uiso 1 1 calc R
C16D C 0.3473(3) -0.01895(17) 0.0237(2) 0.0490(7) Uani 1 1 d .
H16D H 0.3887 0.0185 0.0471 0.059 Uiso 1 1 calc R

loop_
_atom_site_aniso_label
_atom_site_aniso_U_11
_atom_site_aniso_U_22
_atom_site_aniso_U_33
_atom_site_aniso_U_23
_atom_site_aniso_U_13
_atom_site_aniso_U_12
Br1 0.0379(3) 0.0520(3) 0.0832(4) 0.000 0.0007(2) 0.000
C1A 0.0469(18) 0.0509(19) 0.0460(17) 0.0009(14) -0.0021(13) -0.0021(15)
C2A 0.0426(17) 0.0472(18) 0.0478(17) 0.0055(14) 0.0025(13) -0.0014(14)
C3A 0.0469(17) 0.0497(18) 0.0372(15) 0.0001(13) 0.0030(12) -0.0007(14)
C4A 0.039(2) 0.048(2) 0.039(2) 0.000 0.0012(17) 0.000
C5A 0.0441(17) 0.0527(19) 0.0494(17) 0.0019(14) 0.0024(13) -0.0068(15)
C6A 0.038(2) 0.062(3) 0.054(3) 0.000 0.0034(19) 0.000
C11A 0.0458(17) 0.0478(17) 0.0371(15) 0.0012(13) 0.0043(12) -0.0053(14)
C12A 0.0450(17) 0.0524(19) 0.0516(18) 0.0008(15) -0.0017(14) -0.0059(15)
C13A 0.057(2) 0.0483(19) 0.067(2) -0.0045(16) -0.0014(17) -0.0069(16)
C14A 0.057(2) 0.0470(19) 0.068(2) 0.0020(16) -0.0013(17) 0.0038(16)
C15A 0.055(2) 0.059(2) 0.066(2) 0.0053(17) -0.0140(17) 0.0002(17)
C16A 0.055(2) 0.053(2) 0.0552(19) -0.0050(15) -0.0136(15) -0.0049(16)
Br2 0.0436(3) 0.0497(3) 0.1111(5) 0.000 0.0174(3) 0.000
C1B 0.0451(18) 0.0514(19) 0.0485(17) -0.0011(14) 0.0077(13) -0.0009(15)
C2B 0.0466(18) 0.0474(18) 0.0525(18) 0.0006(14) 0.0058(14) -0.0037(14)
C3B 0.0446(17) 0.0481(18) 0.0412(15) 0.0025(13) -0.0009(12) -0.0007(14)
C4B 0.040(2) 0.048(2) 0.044(2) 0.000 0.0037(18) 0.000
C5B 0.0441(18) 0.0510(19) 0.061(2) 0.0027(15) -0.0031(15) -0.0055(15)
C6B 0.040(2) 0.057(3) 0.069(3) 0.000 -0.001(2) 0.000
C11B 0.0465(17) 0.0466(18) 0.0404(16) -0.0004(13) 0.0024(13) -0.0031(14)
C12B 0.0476(18) 0.0502(19) 0.0541(18) 0.0048(15) 0.0058(14) -0.0037(15)
C13B 0.061(2) 0.0451(19) 0.067(2) 0.0091(16) 0.0047(17) -0.0035(16)
C14B 0.060(2) 0.0483(19) 0.067(2) 0.0025(16) 0.0020(17) 0.0085(17)
C15B 0.0470(18) 0.060(2) 0.062(2) -0.0013(16) 0.0105(15) 0.0030(16)
C16B 0.0485(18) 0.0528(19) 0.0526(18) 0.0012(15) 0.0094(14) -0.0052(15)
Br3 0.0446(3) 0.0689(4) 0.0695(3) 0.000 0.0138(2) 0.000
C1C 0.051(2) 0.082(3) 0.0444(18) 0.0028(17) 0.0045(15) -0.0063(19)
C2C 0.0472(19) 0.074(3) 0.056(2) -0.0118(18) 0.0025(15) -0.0091(18)
C3C 0.0440(18) 0.079(3) 0.0465(18) -0.0052(17) -0.0005(14) -0.0015(18)
C4C 0.037(2) 0.068(3) 0.042(2) 0.000 0.0011(18) 0.000
C5C 0.046(2) 0.082(3) 0.073(2) -0.006(2) 0.0006(17) -0.0106(19)
C6C 0.039(3) 0.091(4) 0.089(4) 0.000 0.005(3) 0.000
C11C 0.0498(19) 0.069(2) 0.0370(16) -0.0019(15) -0.0017(13) -0.0111(17)
C12C 0.051(2) 0.081(3) 0.0466(18) 0.0018(17) 0.0016(15) -0.0206(19)
C13C 0.072(3) 0.070(3) 0.055(2) 0.0027(18) -0.0064(18) -0.026(2)
C14C 0.081(3) 0.067(2) 0.057(2) -0.0058(18) -0.0069(19) -0.010(2)
C15C 0.066(2) 0.068(2) 0.057(2) -0.0039(18) 0.0102(17) -0.0063(19)
C16C 0.057(2) 0.067(2) 0.0534(19) 0.0042(17) 0.0078(16) -0.0130(18)
Br4 0.0399(3) 0.0448(3) 0.0808(4) 0.000 -0.0098(2) 0.000
C1D 0.0448(17) 0.0490(18) 0.0435(16) 0.0022(13) -0.0031(13) -0.0007(14)
C2D 0.0425(17) 0.0422(17) 0.0509(17) 0.0037(13) -0.0008(13) -0.0029(13)
C3D 0.0456(17) 0.0430(17) 0.0440(16) 0.0007(13) 0.0040(13) -0.0011(14)
C4D 0.037(2) 0.045(2) 0.041(2) 0.000 0.0025(17) 0.000
C5D 0.0404(17) 0.0488(19) 0.065(2) -0.0021(15) 0.0043(14) -0.0069(15)
C6D 0.037(2) 0.056(3) 0.080(3) 0.000 0.003(2) 0.000
C11D 0.0452(17) 0.0417(16) 0.0384(15) 0.0000(12) 0.0020(12) -0.0064(13)
C12D 0.0469(17) 0.0470(18) 0.0481(17) -0.0013(14) -0.0004(13) -0.0077(14)
C13D 0.057(2) 0.0453(18) 0.059(2) -0.0045(15) 0.0066(16) -0.0117(16)
C14D 0.066(2) 0.0416(18) 0.061(2) 0.0047(15) 0.0088(17) 0.0036(16)
C15D 0.053(2) 0.055(2) 0.0543(19) 0.0065(15) -0.0034(15) 0.0022(16)
C16D 0.0477(18) 0.0471(18) 0.0520(18) -0.0013(14) -0.0035(14) -0.0061(15)

loop_
_atom_type_symbol
_atom_type_description
_atom_type_scat_dispersion_real
_atom_type_scat_dispersion_imag
_atom_type_scat_source
C C 0.0181 0.0091 'International Tables Vol C Tables 4.2.6.8 and 6.1.1.4'
H H 0.0000 0.0000 'International Tables Vol C Tables 4.2.6.8 and 6.1.1.4'
Br Br -0.6763 1.2805 'International Tables Vol C Tables 4.2.6.8 and 6.1.1.4'

loop_
_geom_angle_atom_site_label_1
_geom_angle_atom_site_label_2
_geom_angle_atom_site_label_3
_geom_angle
_geom_angle_site_symmetry_1
_geom_angle_site_symmetry_3
C2A C1A C11A 127.1(3) . .
C1A C2A C3A 125.6(3) . .
C5A C3A C4A 116.4(3) . .
C5A C3A C2A 120.9(3) . .
C4A C3A C2A 122.8(3) . .
C3A C4A C3A 123.8(4) . 4_565
C3A C4A Br1 118.1(2) . .
C3A C4A Br1 118.1(2) 4_565 .
C6A C5A C3A 121.5(3) . .
C5A C6A C5A 120.3(4) 4_565 .
C12A C11A C16A 117.4(3) . .
C12A C11A C1A 119.1(3) . .
C16A C11A C1A 123.4(3) . .
C13A C12A C11A 121.5(3) . .
C12A C13A C14A 120.5(3) . .
C13A C14A C15A 119.3(3) . .
C16A C15A C14A 119.5(3) . .
C15A C16A C11A 121.8(3) . .
C2B C1B C11B 127.2(3) . .
C1B C2B C3B 125.7(3) . .
C5B C3B C4B 116.1(3) . .
C5B C3B C2B 120.9(3) . .
C4B C3B C2B 123.0(3) . .
C3B C4B C3B 124.2(4) . 4_565
C3B C4B Br2 117.9(2) . .
C3B C4B Br2 117.9(2) 4_565 .
C6B C5B C3B 121.5(3) . .
C5B C6B C5B 120.6(5) 4_565 .
C12B C11B C16B 117.6(3) . .
C12B C11B C1B 118.9(3) . .
C16B C11B C1B 123.5(3) . .
C13B C12B C11B 121.1(3) . .
C12B C13B C14B 120.5(3) . .
C13B C14B C15B 119.5(3) . .
C16B C15B C14B 120.2(3) . .
C15B C16B C11B 121.0(3) . .
C2C C1C C11C 127.0(3) . .
C1C C2C C3C 126.8(3) . .
C5C C3C C4C 116.6(4) . .
C5C C3C C2C 120.8(4) . .
C4C C3C C2C 122.6(3) . .
C3C C4C C3C 123.6(4) 4_565 .
C3C C4C Br3 118.2(2) 4_565 .
C3C C4C Br3 118.2(2) . .
C6C C5C C3C 121.3(4) . .
C5C C6C C5C 120.6(5) 4_565 .
C16C C11C C12C 117.3(3) . .
C16C C11C C1C 123.8(3) . .
C12C C11C C1C 118.9(3) . .
C13C C12C C11C 121.3(3) . .
C12C C13C C14C 120.4(4) . .
C13C C14C C15C 119.3(4) . .
C16C C15C C14C 120.2(4) . .
C15C C16C C11C 121.4(3) . .
C2D C1D C11D 127.6(3) . .
C1D C2D C3D 124.5(3) . .
C5D C3D C4D 116.8(3) . .
C5D C3D C2D 120.1(3) . .
C4D C3D C2D 123.1(3) . .
C3D C4D C3D 123.3(4) 4_565 .
C3D C4D Br4 118.3(2) 4_565 .
C3D C4D Br4 118.3(2) . .
C6D C5D C3D 121.5(3) . .
C5D C6D C5D 119.9(4) 4_565 .
C16D C11D C12D 117.7(3) . .
C16D C11D C1D 123.4(3) . .
C12D C11D C1D 118.9(3) . .
C13D C12D C11D 121.4(3) . .
C12D C13D C14D 120.3(3) . .
C13D C14D C15D 119.2(3) . .
C16D C15D C14D 120.2(3) . .
C15D C16D C11D 121.1(3) . .

loop_
_geom_bond_atom_site_label_1
_geom_bond_atom_site_label_2
_geom_bond_distance
_geom_bond_site_symmetry_2
Br1 C4A 1.911(4) .
C1A C2A 1.316(4) .
C1A C11A 1.469(5) .
C2A C3A 1.471(4) .
C3A C5A 1.396(5) .
C3A C4A 1.401(4) .
C4A C3A 1.401(4) 4_565
C5A C6A 1.377(4) .
C6A C5A 1.377(4) 4_565
C11A C12A 1.387(4) .
C11A C16A 1.386(5) .
C12A C13A 1.371(5) .
C13A C14A 1.377(5) .
C14A C15A 1.387(5) .
C15A C16A 1.383(5) .
Br2 C4B 1.919(4) .
C1B C2B 1.320(4) .
C1B C11B 1.467(4) .
C2B C3B 1.464(4) .
C3B C5B 1.395(5) .
C3B C4B 1.403(4) .
C4B C3B 1.403(4) 4_565
C5B C6B 1.378(4) .
C6B C5B 1.378(4) 4_565
C11B C12B 1.398(4) .
C11B C16B 1.397(4) .
C12B C13B 1.374(5) .
C13B C14B 1.375(5) .
C14B C15B 1.385(5) .
C15B C16B 1.377(5) .
Br3 C4C 1.916(4) .
C1C C2C 1.317(5) .
C1C C11C 1.461(5) .
C2C C3C 1.471(5) .
C3C C5C 1.396(5) .
C3C C4C 1.396(4) .
C4C C3C 1.396(4) 4_565
C5C C6C 1.371(5) .
C6C C5C 1.371(5) 4_565
C11C C16C 1.394(5) .
C11C C12C 1.401(5) .
C12C C13C 1.371(6) .
C13C C14C 1.381(6) .
C14C C15C 1.387(5) .
C15C C16C 1.373(5) .
Br4 C4D 1.912(4) .
C1D C2D 1.325(4) .
C1D C11D 1.465(4) .
C2D C3D 1.474(4) .
C3D C5D 1.391(4) .
C3D C4D 1.398(4) .
C4D C3D 1.398(4) 4_565
C5D C6D 1.379(4) .
C6D C5D 1.379(4) 4_565
C11D C16D 1.389(4) .
C11D C12D 1.394(4) .
C12D C13D 1.374(5) .
C13D C14D 1.379(5) .
C14D C15D 1.391(5) .
C15D C16D 1.379(5) .

loop_
_geom_torsion_atom_site_label_1
_geom_torsion_atom_site_label_2
_geom_torsion_atom_site_label_3
_geom_torsion_atom_site_label_4
_geom_torsion
_geom_torsion_site_symmetry_4
C11A C1A C2A C3A -178.9(3) .
C1A C2A C3A C5A 20.7(5) .
C1A C2A C3A C4A -160.4(3) .
C5A C3A C4A C3A 2.5(6) 4_565
C2A C3A C4A C3A -176.5(3) 4_565
C5A C3A C4A Br1 -175.0(2) .
C2A C3A C4A Br1 6.1(5) .
C4A C3A C5A C6A 0.2(5) .
C2A C3A C5A C6A 179.1(3) .
C3A C5A C6A C5A -2.7(7) 4_565
C2A C1A C11A C12A -170.2(3) .
C2A C1A C11A C16A 7.8(5) .
C16A C11A C12A C13A -1.3(5) .
C1A C11A C12A C13A 176.8(3) .
C11A C12A C13A C14A 0.9(5) .
C12A C13A C14A C15A 0.1(6) .
C13A C14A C15A C16A -0.7(6) .
C14A C15A C16A C11A 0.3(6) .
C12A C11A C16A C15A 0.7(5) .
C1A C11A C16A C15A -177.3(3) .
C11B C1B C2B C3B -178.9(3) .
C1B C2B C3B C5B -16.9(5) .
C1B C2B C3B C4B 163.7(4) .
C5B C3B C4B C3B -2.6(6) 4_565
C2B C3B C4B C3B 176.9(3) 4_565
C5B C3B C4B Br2 175.2(3) .
C2B C3B C4B Br2 -5.3(5) .
C4B C3B C5B C6B 0.3(5) .
C2B C3B C5B C6B -179.2(4) .
C3B C5B C6B C5B 1.8(7) 4_565
C2B C1B C11B C12B 178.6(3) .
C2B C1B C11B C16B 0.0(5) .
C16B C11B C12B C13B -0.4(5) .
C1B C11B C12B C13B -179.0(3) .
C11B C12B C13B C14B 0.7(5) .
C12B C13B C14B C15B -0.6(6) .
C13B C14B C15B C16B 0.1(6) .
C14B C15B C16B C11B 0.2(5) .
C12B C11B C16B C15B 0.0(5) .
C1B C11B C16B C15B 178.5(3) .
C11C C1C C2C C3C 176.1(3) .
C1C C2C C3C C5C -16.4(6) .
C1C C2C C3C C4C 165.7(4) .
C5C C3C C4C C3C -1.5(7) 4_565
C2C C3C C4C C3C 176.5(3) 4_565
C5C C3C C4C Br3 175.0(3) .
C2C C3C C4C Br3 -7.1(5) .
C4C C3C C5C C6C 0.3(6) .
C2C C3C C5C C6C -177.7(4) .
C3C C5C C6C C5C 0.8(9) 4_565
C2C C1C C11C C16C -0.3(6) .
C2C C1C C11C C12C 179.3(3) .
C16C C11C C12C C13C 1.2(5) .
C1C C11C C12C C13C -178.4(3) .
C11C C12C C13C C14C -0.6(5) .
C12C C13C C14C C15C -0.1(6) .
C13C C14C C15C C16C 0.0(6) .
C14C C15C C16C C11C 0.7(6) .
C12C C11C C16C C15C -1.3(5) .
C1C C11C C16C C15C 178.3(3) .
C11D C1D C2D C3D -176.9(3) .
C1D C2D C3D C5D 24.4(5) .
C1D C2D C3D C4D -155.8(4) .
C5D C3D C4D C3D 1.4(6) 4_565
C2D C3D C4D C3D -178.4(2) 4_565
C5D C3D C4D Br4 -176.7(3) .
C2D C3D C4D Br4 3.5(5) .
C4D C3D C5D C6D 0.4(5) .
C2D C3D C5D C6D -179.7(4) .
C3D C5D C6D C5D -2.2(7) 4_565
C2D C1D C11D C16D -6.5(5) .
C2D C1D C11D C12D 173.8(3) .
C16D C11D C12D C13D 0.5(5) .
C1D C11D C12D C13D -179.8(3) .
C11D C12D C13D C14D 0.4(5) .
C12D C13D C14D C15D -1.0(5) .
C13D C14D C15D C16D 0.5(5) .
C14D C15D C16D C11D 0.5(5) .
C12D C11D C16D C15D -1.0(5) .
C1D C11D C16D C15D 179.3(3) .
